data_2208785
loop_
_publ_author_name
'Li-Qun Huang'
'Qian-Yong Cao'
'Chun Yi'
'Chang-Jian Yang'
'Xi-Cun Gao'

_publ_section_title <i>N</i>,<i>N</i>'-Bis(1-naphthyl)-<i>N</i>,<i>N</i>'-diphenyl-1,1'-biphenyl-4,4'-diamine
_journal_coeditor_code AT2028
_journal_issue 5
_journal_name_full 'Acta Crystallographica Section E'
_journal_page_first o2075
_journal_page_last o2076
_journal_paper_doi 10.1107/S1600536806014838
_journal_volume 62
_journal_year 2006
_chemical_formula_iupac 'C44 H32 N2'
_chemical_formula_moiety 'C44 H32 N2'
_chemical_formula_sum 'C44 H32 N2'
_chemical_formula_weight 588.72
_chemical_name_systematic
;
N,N'-Bis(1-naphthyl)-N,N'-diphenyl-1,1'-biphenyl-4,4'-diamine
;
_space_group_IT_number 2
_symmetry_cell_setting triclinic
_symmetry_space_group_name_Hall '-P 1'
_symmetry_space_group_name_H-M 'P -1'
_atom_sites_solution_hydrogens geom
_atom_sites_solution_primary direct
_atom_sites_solution_secondary difmap
_audit_creation_method SHELXL-97
_cell_angle_alpha 82.3780(10)
_cell_angle_beta 77.671(2)
_cell_angle_gamma 75.5650(10)
_cell_formula_units_Z 2
_cell_length_a 10.3089(9)
_cell_length_b 11.3382(10)
_cell_length_c 14.5056(13)
_cell_measurement_reflns_used 984
_cell_measurement_temperature 293(2)
_cell_measurement_theta_max 25.74
_cell_measurement_theta_min 2.35
_cell_volume 1598.4(2)
_computing_cell_refinement 'SAINT (Bruker, 1998)'
_computing_data_collection 'SMART (Bruker, 1998)'
_computing_data_reduction SAINT
_computing_molecular_graphics 'SHELXTL (Bruker, 1998)'
_computing_publication_material SHELXTL
_computing_structure_refinement 'SHELXL97 (Sheldrick, 1997)'
_computing_structure_solution 'SHELXS97 (Sheldrick, 1997)'
_diffrn_ambient_temperature 293(2)
_diffrn_measured_fraction_theta_full 0.983
_diffrn_measured_fraction_theta_max 0.872
_diffrn_measurement_device_type 'Bruker SMART CCD area-detector'
_diffrn_measurement_method '\f and \w'
_diffrn_radiation_monochromator graphite
_diffrn_radiation_source 'fine-focus sealed tube'
_diffrn_radiation_type MoK\a
_diffrn_radiation_wavelength 0.71073
_diffrn_reflns_av_R_equivalents 0.0106
_diffrn_reflns_av_sigmaI/netI 0.0230
_diffrn_reflns_limit_h_max 12
_diffrn_reflns_limit_h_min -13
_diffrn_reflns_limit_k_max 14
_diffrn_reflns_limit_k_min -14
_diffrn_reflns_limit_l_max 12
_diffrn_reflns_limit_l_min -18
_diffrn_reflns_number 9404
_diffrn_reflns_theta_full 25.00
_diffrn_reflns_theta_max 27.75
_diffrn_reflns_theta_min 1.86
_exptl_absorpt_coefficient_mu 0.071
_exptl_absorpt_correction_T_max 1.000000
_exptl_absorpt_correction_T_min 0.753770
_exptl_absorpt_correction_type multi-scan
_exptl_absorpt_process_details '(SADABS; Sheldrick, 1996)'
_exptl_crystal_colour yellow
_exptl_crystal_density_diffrn 1.223
_exptl_crystal_density_method 'not measured'
_exptl_crystal_description needle
_exptl_crystal_F_000 620
_exptl_crystal_size_max 0.498
_exptl_crystal_size_mid 0.302
_exptl_crystal_size_min 0.083
_refine_diff_density_max 0.185
_refine_diff_density_min -0.161
_refine_ls_extinction_coef 0.0078(17)
_refine_ls_extinction_expression Fc^*^=kFc[1+0.001xFc^2^\l^3^/sin(2\q)]^-1/4^
_refine_ls_extinction_method SHELXL97
_refine_ls_goodness_of_fit_ref 1.064
_refine_ls_hydrogen_treatment constr
_refine_ls_matrix_type full
_refine_ls_number_parameters 416
_refine_ls_number_reflns 6574
_refine_ls_number_restraints 0
_refine_ls_restrained_S_all 1.064
_refine_ls_R_factor_all 0.0615
_refine_ls_R_factor_gt 0.0413
_refine_ls_shift/su_max 0.000
_refine_ls_shift/su_mean 0.000
_refine_ls_structure_factor_coef Fsqd
_refine_ls_weighting_details 'calc w=1/[\s^2^(Fo^2^)+(0.0633P)^2^+0.0935P] where P=(Fo^2^+2Fc^2^)/3'
_refine_ls_weighting_scheme calc
_refine_ls_wR_factor_gt 0.1157
_refine_ls_wR_factor_ref 0.1240
_reflns_number_gt 4494
_reflns_number_total 6574
_reflns_threshold_expression I>2\s(I)
_cod_data_source_file at2028.cif
_cod_data_source_block I
_cod_original_sg_symbol_H-M P-1
_cod_database_code 2208785
_cod_database_fobs_code 2208785

loop_
_symmetry_equiv_pos_as_xyz
'x, y, z'
'-x, -y, -z'

loop_
_atom_site_type_symbol
_atom_site_label
_atom_site_fract_x
_atom_site_fract_y
_atom_site_fract_z
_atom_site_U_iso_or_equiv
_atom_site_adp_type
_atom_site_calc_flag
_atom_site_refinement_flags
_atom_site_occupancy
C C1 0.41040(17) 0.62586(16) 0.31713(13) 0.0755(5) Uani d . 1
H H1 0.3561 0.6972 0.2938 0.091 Uiso calc R 1
C C2 0.5431(2) 0.6213(2) 0.31879(17) 0.1029(7) Uani d . 1
H H2 0.5787 0.6897 0.2964 0.124 Uiso calc R 1
C C3 0.6262(2) 0.5152(3) 0.35366(19) 0.1160(8) Uani d . 1
H H3 0.7164 0.5137 0.3550 0.139 Uiso calc R 1
C C4 0.5772(2) 0.4157(2) 0.38521(15) 0.0983(6) Uani d . 1
H H4 0.6341 0.3457 0.4080 0.118 Uiso calc R 1
C C5 0.44089(17) 0.41486(16) 0.38466(11) 0.0703(4) Uani d . 1
C C6 0.3886(2) 0.30983(17) 0.41437(13) 0.0855(5) Uani d . 1
H H6 0.4450 0.2385 0.4357 0.103 Uiso calc R 1
C C7 0.2582(2) 0.31074(16) 0.41247(13) 0.0865(5) Uani d . 1
H H7 0.2258 0.2401 0.4318 0.104 Uiso calc R 1
C C8 0.17137(17) 0.41790(14) 0.38143(12) 0.0703(4) Uani d . 1
H H8 0.0811 0.4180 0.3814 0.084 Uiso calc R 1
C C9 0.21719(14) 0.52175(12) 0.35127(10) 0.0546(3) Uani d . 1
C C10 0.35466(14) 0.52274(13) 0.35069(10) 0.0576(4) Uani d . 1
C C11 0.07005(14) 0.62887(11) 0.23901(9) 0.0511(3) Uani d . 1
C C12 0.15249(15) 0.58513(13) 0.15738(10) 0.0617(4) Uani d . 1
H H12 0.2449 0.5523 0.1562 0.074 Uiso calc R 1
C C13 0.09919(17) 0.58950(15) 0.07715(11) 0.0727(4) Uani d . 1
H H13 0.1562 0.5596 0.0223 0.087 Uiso calc R 1
C C14 -0.03615(18) 0.63710(16) 0.07724(12) 0.0766(5) Uani d . 1
H H14 -0.0712 0.6412 0.0226 0.092 Uiso calc R 1
C C15 -0.11943(17) 0.67864(17) 0.15871(13) 0.0823(5) Uani d . 1
H H15 -0.2119 0.7107 0.1595 0.099 Uiso calc R 1
C C16 -0.06782(15) 0.67354(15) 0.23990(12) 0.0699(4) Uani d . 1
H H16 -0.1259 0.7002 0.2953 0.084 Uiso calc R 1
C C17 0.09035(13) 0.73389(11) 0.37175(9) 0.0490(3) Uani d . 1
C C18 0.04489(15) 0.84910(12) 0.32941(10) 0.0585(4) Uani d . 1
H H18 0.0377 0.8579 0.2659 0.070 Uiso calc R 1
C C19 0.01016(14) 0.95077(12) 0.37903(9) 0.0548(3) Uani d . 1
H H19 -0.0208 1.0266 0.3481 0.066 Uiso calc R 1
C C20 0.01938(12) 0.94475(11) 0.47352(8) 0.0451(3) Uani d . 1
C C21 0.06817(17) 0.82849(13) 0.51459(10) 0.0651(4) Uani d . 1
H H21 0.0780 0.8199 0.5776 0.078 Uiso calc R 1
C C22 0.10255(17) 0.72559(13) 0.46563(10) 0.0644(4) Uani d . 1
H H22 0.1344 0.6496 0.4961 0.077 Uiso calc R 1
C C23 0.28870(14) 0.06342(12) 0.13774(10) 0.0544(3) Uani d . 1
C C24 0.32630(19) -0.04746(14) 0.10105(12) 0.0721(4) Uani d . 1
H H24 0.4175 -0.0888 0.0925 0.086 Uiso calc R 1
C C25 0.2324(3) -0.10004(18) 0.07629(13) 0.0871(5) Uani d . 1
H H25 0.2606 -0.1759 0.0517 0.104 Uiso calc R 1
C C26 0.1000(2) -0.04088(19) 0.08796(12) 0.0873(6) Uani d . 1
H H26 0.0375 -0.0765 0.0708 0.105 Uiso calc R 1
C C27 0.05368(16) 0.07575(16) 0.12622(10) 0.0670(4) Uani d . 1
C C28 -0.0831(2) 0.1400(3) 0.14090(14) 0.0949(7) Uani d . 1
H H28 -0.1473 0.1075 0.1228 0.114 Uiso calc R 1
C C29 -0.12430(19) 0.2470(3) 0.18023(16) 0.1049(7) Uani d . 1
H H29 -0.2161 0.2865 0.1900 0.126 Uiso calc R 1
C C30 -0.02962(17) 0.29955(19) 0.20655(13) 0.0854(5) Uani d . 1
H H30 -0.0588 0.3742 0.2331 0.102 Uiso calc R 1
C C31 0.10469(14) 0.24200(14) 0.19356(11) 0.0616(4) Uani d . 1
H H31 0.1669 0.2770 0.2117 0.074 Uiso calc R 1
C C32 0.15002(13) 0.12874(13) 0.15242(9) 0.0532(3) Uani d . 1
C C33 0.45866(13) 0.04461(11) 0.23532(10) 0.0534(3) Uani d . 1
C C34 0.38887(17) -0.00181(14) 0.31808(11) 0.0675(4) Uani d . 1
H H34 0.2947 0.0089 0.3273 0.081 Uiso calc R 1
C C35 0.4589(2) -0.06424(17) 0.38726(14) 0.0923(6) Uani d . 1
H H35 0.4115 -0.0959 0.4431 0.111 Uiso calc R 1
C C36 0.5970(2) -0.08016(18) 0.37480(17) 0.1058(7) Uani d . 1
H H36 0.6432 -0.1202 0.4227 0.127 Uiso calc R 1
C C37 0.6666(2) -0.03718(17) 0.29197(18) 0.1035(7) Uani d . 1
H H37 0.7608 -0.0488 0.2829 0.124 Uiso calc R 1
C C38 0.59859(16) 0.02323(15) 0.22177(14) 0.0785(5) Uani d . 1
H H38 0.6473 0.0500 0.1645 0.094 Uiso calc R 1
C C39 0.42173(12) 0.22089(11) 0.11699(9) 0.0470(3) Uani d . 1
C C40 0.39261(14) 0.26281(12) 0.02784(10) 0.0535(3) Uani d . 1
H H40 0.3518 0.2181 -0.0020 0.064 Uiso calc R 1
C C41 0.42363(14) 0.37048(12) -0.01718(9) 0.0527(3) Uani d . 1
H H41 0.4032 0.3962 -0.0771 0.063 Uiso calc R 1
C C42 0.48434(11) 0.44171(10) 0.02383(9) 0.0427(3) Uani d . 1
C C43 0.51196(13) 0.39799(11) 0.11371(9) 0.0500(3) Uani d . 1
H H43 0.5525 0.4426 0.1439 0.060 Uiso calc R 1
C C44 0.48138(13) 0.29122(12) 0.15930(10) 0.0525(3) Uani d . 1
H H44 0.5010 0.2657 0.2194 0.063 Uiso calc R 1
N N1 0.12645(12) 0.62980(10) 0.32012(8) 0.0586(3) Uani d . 1
N N2 0.38804(11) 0.11247(10) 0.16463(9) 0.0559(3) Uani d . 1

loop_
_atom_site_aniso_label
_atom_site_aniso_U_11
_atom_site_aniso_U_22
_atom_site_aniso_U_33
_atom_site_aniso_U_12
_atom_site_aniso_U_13
_atom_site_aniso_U_23
C1 0.0703(10) 0.0688(10) 0.0874(12) -0.0164(8) -0.0027(9) -0.0246(9)
C2 0.0754(13) 0.1040(16) 0.1327(18) -0.0315(12) 0.0082(12) -0.0457(14)
C3 0.0628(12) 0.144(2) 0.146(2) -0.0160(14) -0.0135(13) -0.0539(18)
C4 0.0723(12) 0.1169(17) 0.1000(15) 0.0112(12) -0.0318(11) -0.0264(13)
C5 0.0725(10) 0.0745(11) 0.0597(9) 0.0030(8) -0.0224(8) -0.0132(8)
C6 0.0995(14) 0.0708(11) 0.0743(11) 0.0065(10) -0.0299(10) 0.0080(9)
C7 0.1084(15) 0.0584(10) 0.0899(13) -0.0174(10) -0.0259(11) 0.0121(9)
C8 0.0775(10) 0.0569(9) 0.0798(11) -0.0155(8) -0.0232(9) -0.0031(8)
C9 0.0656(9) 0.0470(7) 0.0512(8) -0.0043(6) -0.0175(7) -0.0096(6)
C10 0.0626(9) 0.0585(8) 0.0517(8) -0.0057(7) -0.0134(7) -0.0165(6)
C11 0.0569(8) 0.0458(7) 0.0531(8) -0.0076(6) -0.0173(6) -0.0093(6)
C12 0.0586(8) 0.0627(9) 0.0604(9) 0.0025(7) -0.0155(7) -0.0175(7)
C13 0.0809(11) 0.0757(10) 0.0583(9) 0.0004(8) -0.0176(8) -0.0222(8)
C14 0.0861(12) 0.0809(11) 0.0710(11) -0.0082(9) -0.0370(9) -0.0202(9)
C15 0.0588(9) 0.1061(14) 0.0888(13) -0.0072(9) -0.0290(9) -0.0299(11)
C16 0.0549(9) 0.0883(11) 0.0676(10) -0.0105(8) -0.0088(7) -0.0264(8)
C17 0.0541(7) 0.0468(7) 0.0465(7) -0.0076(6) -0.0127(6) -0.0076(6)
C18 0.0802(10) 0.0520(8) 0.0426(7) -0.0048(7) -0.0218(7) -0.0050(6)
C19 0.0711(9) 0.0450(7) 0.0468(7) -0.0046(6) -0.0192(7) -0.0017(6)
C20 0.0467(7) 0.0474(7) 0.0408(7) -0.0096(5) -0.0088(5) -0.0037(5)
C21 0.0978(11) 0.0532(8) 0.0408(7) -0.0040(8) -0.0219(7) -0.0030(6)
C22 0.0928(11) 0.0453(8) 0.0501(8) -0.0019(7) -0.0201(8) -0.0020(6)
C23 0.0606(8) 0.0495(8) 0.0579(8) -0.0217(6) -0.0177(7) 0.0071(6)
C24 0.0914(11) 0.0539(9) 0.0741(10) -0.0206(8) -0.0192(9) -0.0031(8)
C25 0.1295(18) 0.0711(11) 0.0758(12) -0.0429(12) -0.0311(12) -0.0024(9)
C26 0.1329(18) 0.1004(14) 0.0617(10) -0.0808(14) -0.0406(11) 0.0170(10)
C27 0.0690(10) 0.0929(12) 0.0537(9) -0.0462(9) -0.0264(7) 0.0195(8)
C28 0.0682(12) 0.156(2) 0.0737(12) -0.0571(13) -0.0257(10) 0.0241(13)
C29 0.0476(10) 0.166(2) 0.0881(15) -0.0156(12) -0.0151(10) 0.0209(15)
C30 0.0581(10) 0.1019(14) 0.0821(12) -0.0017(9) -0.0094(9) 0.0040(10)
C31 0.0542(8) 0.0645(9) 0.0654(9) -0.0143(7) -0.0147(7) 0.0045(7)
C32 0.0543(8) 0.0603(8) 0.0497(7) -0.0246(6) -0.0174(6) 0.0125(6)
C33 0.0523(8) 0.0413(7) 0.0686(9) -0.0134(6) -0.0202(7) 0.0080(6)
C34 0.0681(9) 0.0624(9) 0.0721(10) -0.0199(7) -0.0160(8) 0.0086(8)
C35 0.1184(16) 0.0841(12) 0.0787(12) -0.0362(11) -0.0341(12) 0.0295(10)
C36 0.1193(17) 0.0894(14) 0.1245(18) -0.0354(13) -0.0759(15) 0.0440(13)
C37 0.0735(12) 0.0809(12) 0.159(2) -0.0200(10) -0.0577(13) 0.0442(13)
C38 0.0534(9) 0.0703(10) 0.1045(13) -0.0136(7) -0.0226(9) 0.0296(9)
C39 0.0397(6) 0.0434(7) 0.0566(8) -0.0097(5) -0.0104(6) 0.0036(6)
C40 0.0590(8) 0.0508(8) 0.0565(8) -0.0203(6) -0.0171(7) -0.0002(6)
C41 0.0624(8) 0.0510(8) 0.0479(7) -0.0177(6) -0.0161(6) 0.0026(6)
C42 0.0365(6) 0.0403(6) 0.0485(7) -0.0063(5) -0.0061(5) -0.0018(5)
C43 0.0521(7) 0.0476(7) 0.0550(8) -0.0163(6) -0.0183(6) 0.0020(6)
C44 0.0561(8) 0.0518(8) 0.0535(8) -0.0172(6) -0.0210(6) 0.0088(6)
N1 0.0706(7) 0.0480(6) 0.0580(7) 0.0008(5) -0.0253(6) -0.0135(5)
N2 0.0523(6) 0.0497(6) 0.0708(8) -0.0207(5) -0.0231(6) 0.0135(5)

loop_
_atom_type_symbol
_atom_type_description
_atom_type_scat_dispersion_real
_atom_type_scat_dispersion_imag
_atom_type_scat_source
C C 0.0033 0.0016 'International Tables Vol C Tables 4.2.6.8 and 6.1.1.4'
H H 0.0000 0.0000 'International Tables Vol C Tables 4.2.6.8 and 6.1.1.4'
N N 0.0061 0.0033 'International Tables Vol C Tables 4.2.6.8 and 6.1.1.4'

loop_
_geom_angle_atom_site_label_1
_geom_angle_atom_site_label_2
_geom_angle_atom_site_label_3
_geom_angle_site_symmetry_3
_geom_angle
_geom_angle_publ_flag
C2 C1 C10 . 120.38(18) ?
C2 C1 H1 . 119.8 ?
C10 C1 H1 . 119.8 ?
C1 C2 C3 . 120.7(2) ?
C1 C2 H2 . 119.6 ?
C3 C2 H2 . 119.6 ?
C4 C3 C2 . 120.5(2) ?
C4 C3 H3 . 119.8 ?
C2 C3 H3 . 119.8 ?
C3 C4 C5 . 121.3(2) ?
C3 C4 H4 . 119.4 ?
C5 C4 H4 . 119.4 ?
C6 C5 C4 . 122.20(17) ?
C6 C5 C10 . 118.98(15) ?
C4 C5 C10 . 118.80(18) ?
C7 C6 C5 . 121.21(15) ?
C7 C6 H6 . 119.4 ?
C5 C6 H6 . 119.4 ?
C6 C7 C8 . 120.13(17) ?
C6 C7 H7 . 119.9 ?
C8 C7 H7 . 119.9 ?
C9 C8 C7 . 120.99(16) ?
C9 C8 H8 . 119.5 ?
C7 C8 H8 . 119.5 ?
C8 C9 C10 . 120.10(13) ?
C8 C9 N1 . 119.85(14) ?
C10 C9 N1 . 120.05(13) ?
C1 C10 C9 . 123.13(13) ?
C1 C10 C5 . 118.32(15) ?
C9 C10 C5 . 118.55(14) ?
C12 C11 C16 . 118.64(13) ?
C12 C11 N1 . 120.35(12) ?
C16 C11 N1 . 121.01(12) ?
C11 C12 C13 . 120.49(14) ?
C11 C12 H12 . 119.8 ?
C13 C12 H12 . 119.8 ?
C14 C13 C12 . 120.80(15) ?
C14 C13 H13 . 119.6 ?
C12 C13 H13 . 119.6 ?
C13 C14 C15 . 119.09(15) ?
C13 C14 H14 . 120.5 ?
C15 C14 H14 . 120.5 ?
C14 C15 C16 . 120.76(15) ?
C14 C15 H15 . 119.6 ?
C16 C15 H15 . 119.6 ?
C15 C16 C11 . 120.16(14) ?
C15 C16 H16 . 119.9 ?
C11 C16 H16 . 119.9 ?
C18 C17 C22 . 117.28(12) ?
C18 C17 N1 . 121.04(12) ?
C22 C17 N1 . 121.65(12) ?
C19 C18 C17 . 121.38(12) ?
C19 C18 H18 . 119.3 ?
C17 C18 H18 . 119.3 ?
C18 C19 C20 . 122.48(12) ?
C18 C19 H19 . 118.8 ?
C20 C19 H19 . 118.8 ?
C19 C20 C21 . 115.47(12) ?
C19 C20 C20 2_576 121.93(14) ?
C21 C20 C20 2_576 122.60(14) ?
C22 C21 C20 . 122.56(12) ?
C22 C21 H21 . 118.7 ?
C20 C21 H21 . 118.7 ?
C21 C22 C17 . 120.81(13) ?
C21 C22 H22 . 119.6 ?
C17 C22 H22 . 119.6 ?
C24 C23 C32 . 120.57(13) ?
C24 C23 N2 . 119.85(14) ?
C32 C23 N2 . 119.54(12) ?
C23 C24 C25 . 121.77(18) ?
C23 C24 H24 . 119.1 ?
C25 C24 H24 . 119.1 ?
C26 C25 C24 . 119.77(18) ?
C26 C25 H25 . 120.1 ?
C24 C25 H25 . 120.1 ?
C25 C26 C27 . 121.31(15) ?
C25 C26 H26 . 119.3 ?
C27 C26 H26 . 119.3 ?
C28 C27 C32 . 117.82(18) ?
C28 C27 C26 . 123.42(17) ?
C32 C27 C26 . 118.74(16) ?
C29 C28 C27 . 122.08(18) ?
C29 C28 H28 . 119.0 ?
C27 C28 H28 . 119.0 ?
C28 C29 C30 . 120.30(18) ?
C28 C29 H29 . 119.8 ?
C30 C29 H29 . 119.8 ?
C31 C30 C29 . 120.4(2) ?
C31 C30 H30 . 119.8 ?
C29 C30 H30 . 119.8 ?
C30 C31 C32 . 120.10(16) ?
C30 C31 H31 . 119.9 ?
C32 C31 H31 . 119.9 ?
C31 C32 C27 . 119.29(14) ?
C31 C32 C23 . 122.87(12) ?
C27 C32 C23 . 117.83(14) ?
C34 C33 C38 . 119.00(14) ?
C34 C33 N2 . 120.58(12) ?
C38 C33 N2 . 120.42(13) ?
C33 C34 C35 . 119.73(16) ?
C33 C34 H34 . 120.1 ?
C35 C34 H34 . 120.1 ?
C36 C35 C34 . 120.74(18) ?
C36 C35 H35 . 119.6 ?
C34 C35 H35 . 119.6 ?
C37 C36 C35 . 119.56(17) ?
C37 C36 H36 . 120.2 ?
C35 C36 H36 . 120.2 ?
C36 C37 C38 . 120.35(18) ?
C36 C37 H37 . 119.8 ?
C38 C37 H37 . 119.8 ?
C37 C38 C33 . 120.50(17) ?
C37 C38 H38 . 119.7 ?
C33 C38 H38 . 119.7 ?
C40 C39 C44 . 117.68(11) ?
C40 C39 N2 . 121.31(12) ?
C44 C39 N2 . 120.98(12) ?
C41 C40 C39 . 120.69(12) ?
C41 C40 H40 . 119.7 ?
C39 C40 H40 . 119.7 ?
C40 C41 C42 . 122.43(12) ?
C40 C41 H41 . 118.8 ?
C42 C41 H41 . 118.8 ?
C41 C42 C43 . 115.81(11) ?
C41 C42 C42 2_665 122.44(14) ?
C43 C42 C42 2_665 121.75(14) ?
C44 C43 C42 . 122.33(12) ?
C44 C43 H43 . 118.8 ?
C42 C43 H43 . 118.8 ?
C43 C44 C39 . 121.06(12) ?
C43 C44 H44 . 119.5 ?
C39 C44 H44 . 119.5 ?
C17 N1 C11 . 120.98(10) yes
C17 N1 C9 . 119.88(11) yes
C11 N1 C9 . 119.10(10) yes
C39 N2 C33 . 121.31(10) yes
C39 N2 C23 . 120.59(10) yes
C33 N2 C23 . 117.93(10) yes

loop_
_geom_bond_atom_site_label_1
_geom_bond_atom_site_label_2
_geom_bond_site_symmetry_2
_geom_bond_distance
_geom_bond_publ_flag
C1 C2 . 1.361(3) ?
C1 C10 . 1.414(2) ?
C1 H1 . 0.9300 ?
C2 C3 . 1.396(3) ?
C2 H2 . 0.9300 ?
C3 C4 . 1.336(3) ?
C3 H3 . 0.9300 ?
C4 C5 . 1.410(3) ?
C4 H4 . 0.9300 ?
C5 C6 . 1.407(3) ?
C5 C10 . 1.419(2) ?
C6 C7 . 1.348(3) ?
C6 H6 . 0.9300 ?
C7 C8 . 1.402(2) ?
C7 H7 . 0.9300 ?
C8 C9 . 1.361(2) ?
C8 H8 . 0.9300 ?
C9 C10 . 1.418(2) ?
C9 N1 . 1.4291(17) yes
C11 C12 . 1.3734(19) ?
C11 C16 . 1.3827(19) ?
C11 N1 . 1.4217(16) yes
C12 C13 . 1.380(2) ?
C12 H12 . 0.9300 ?
C13 C14 . 1.364(2) ?
C13 H13 . 0.9300 ?
C14 C15 . 1.367(2) ?
C14 H14 . 0.9300 ?
C15 C16 . 1.381(2) ?
C15 H15 . 0.9300 ?
C16 H16 . 0.9300 ?
C17 C18 . 1.3813(18) ?
C17 C22 . 1.3829(18) ?
C17 N1 . 1.4102(16) yes
C18 C19 . 1.3709(18) ?
C18 H18 . 0.9300 ?
C19 C20 . 1.3856(18) ?
C19 H19 . 0.9300 ?
C20 C21 . 1.3909(18) ?
C20 C20 2_576 1.481(2) ?
C21 C22 . 1.3773(19) ?
C21 H21 . 0.9300 ?
C22 H22 . 0.9300 ?
C23 C24 . 1.364(2) ?
C23 C32 . 1.4219(19) ?
C23 N2 . 1.4220(17) yes
C24 C25 . 1.384(2) ?
C24 H24 . 0.9300 ?
C25 C26 . 1.348(3) ?
C25 H25 . 0.9300 ?
C26 C27 . 1.432(3) ?
C26 H26 . 0.9300 ?
C27 C28 . 1.402(3) ?
C27 C32 . 1.4180(19) ?
C28 C29 . 1.342(3) ?
C28 H28 . 0.9300 ?
C29 C30 . 1.401(3) ?
C29 H29 . 0.9300 ?
C30 C31 . 1.360(2) ?
C30 H30 . 0.9300 ?
C31 C32 . 1.417(2) ?
C31 H31 . 0.9300 ?
C33 C34 . 1.374(2) ?
C33 C38 . 1.377(2) ?
C33 N2 . 1.4156(17) yes
C34 C35 . 1.377(2) ?
C34 H34 . 0.9300 ?
C35 C36 . 1.365(3) ?
C35 H35 . 0.9300 ?
C36 C37 . 1.359(3) ?
C36 H36 . 0.9300 ?
C37 C38 . 1.370(2) ?
C37 H37 . 0.9300 ?
C38 H38 . 0.9300 ?
C39 C40 . 1.3856(18) ?
C39 C44 . 1.3878(18) ?
C39 N2 . 1.4122(15) yes
C40 C41 . 1.3832(18) ?
C40 H40 . 0.9300 ?
C41 C42 . 1.3915(17) ?
C41 H41 . 0.9300 ?
C42 C43 . 1.3940(17) ?
C42 C42 2_665 1.485(2) ?
C43 C44 . 1.3751(17) ?
C43 H43 . 0.9300 ?
C44 H44 . 0.9300 ?
